data_1010913
loop_
_publ_author_name
'Buerger, M J'

_publ_section_title
;
The symmetry and crystal structure of the minerals of the arsenopyrite
group
;
_journal_coden_ASTM ZEKGAX
_journal_name_full
;
Zeitschrift fuer Kristallographie, Kristallgeometrie, Kristallphysik,
Kristallchemie (-144,1977)
;
_journal_page_first 83
_journal_page_last 113
_journal_volume 95
_journal_year 1936
_chemical_compound_source 'from Spindelmuehle, Riesengebirge, Bohemia'
_chemical_formula_structural 'As Fe S'
_chemical_formula_sum 'As Fe S'
_chemical_name_mineral Arsenopyrite
_chemical_name_systematic 'Iron arsenide sulfide (1/1/1)'
_space_group_IT_number 2
_symmetry_cell_setting triclinic
_symmetry_Int_Tables_number 2
_symmetry_space_group_name_Hall '-P 1 (-1/2*x+1/2*z,-y,1/2*x+1/2*z)'
_symmetry_space_group_name_H-M 'B -1'
_cell_angle_alpha 90.(0)
_cell_angle_beta 90.(0)
_cell_angle_gamma 90.(0)
_cell_formula_units_Z 8
_cell_length_a 9.51
_cell_length_b 5.65
_cell_length_c 6.42
_cell_volume 345.0
_cod_database_code 1010913

loop_
_symmetry_equiv_pos_as_xyz
x,y,z
-x,-y,-z
1/2+x,y,1/2+z
1/2-x,-y,1/2-z

loop_
_atom_site_label
_atom_site_type_symbol
_atom_site_symmetry_multiplicity
_atom_site_Wyckoff_symbol
_atom_site_fract_x
_atom_site_fract_y
_atom_site_fract_z
_atom_site_occupancy
_atom_site_attached_hydrogens
_atom_site_calc_flag
Fe1 Fe0 4 i 0. 0. 0.275 1. 0 d
Fe2 Fe0 4 i 0.25 0.5 -0.025 1. 0 d
As1 As0 4 i 0.147 0.128 0. 1. 0 d
As2 As0 4 i 0.103 0.628 0.25 1. 0 d
S1 S0 4 i 0.167 0.132 0.5 1. 0 d
S2 S0 4 i 0.083 0.632 -0.25 1. 0 d

loop_
_atom_type_symbol
_atom_type_oxidation_number
Fe0 0.000
As0 0.000
S0 0.000
